data_4502801
loop_
_publ_author_name
'Bhattacharya, Suman'
'Saha, Binoy K.'

_publ_section_title
;
 Isostructurality in the Guest Free Forms and in the Clathrates of
 1,3,5-Triethyl-2,4,6-tris(4-halophenoxy)methylbenzenes
;
_journal_issue 1
_journal_name_full 'Crystal Growth &amp; Design'
_journal_page_first 169
_journal_paper_doi 10.1021/cg2009144
_journal_volume 12
_journal_year 2012
_chemical_formula_moiety 'C41 H43 Br3 O3, C8 H10'
_chemical_formula_sum 'C41 H43 Br3 O3'
_chemical_formula_weight 823.48
_chemical_name_common '1Br, o-xylene'
_chemical_name_systematic
;
1,3,5-triethyl-2,4,6-tris(4-bromophenoxy)methylbenzene, o-xylene
;
_space_group_crystal_system triclinic
_space_group_IT_number 2
_space_group_name_Hall '-P 1'
_space_group_name_H-M_alt 'P -1'
_symmetry_space_group_name_Hall '-P 1'
_symmetry_space_group_name_H-M 'P -1'
_atom_sites_solution_hydrogens geom
_atom_sites_solution_primary direct
_atom_sites_solution_secondary difmap
_audit_creation_date 2011-09-21
_audit_creation_method
;
  Olex2 1.1
  (compiled 2011.08.18 svn.r1932, GUI svn.r3819)
;
_cell_angle_alpha 94.363(10)
_cell_angle_beta 104.129(9)
_cell_angle_gamma 90.268(8)
_cell_formula_units_Z 2
_cell_length_a 9.7102(8)
_cell_length_b 13.2482(14)
_cell_length_c 15.465(2)
_cell_measurement_reflns_used 2205
_cell_measurement_temperature 298(2)
_cell_measurement_theta_max 29.3512
_cell_measurement_theta_min 2.6818
_cell_volume 1923.1(4)
_computing_cell_refinement
;
CrysAlisPro, Oxford Diffraction Ltd.,
Version 1.171.34.44 (release 25-10-2010 CrysAlis171 .NET)
(compiled Oct 25 2010,18:11:34)
;
_computing_data_collection
;
CrysAlisPro, Oxford Diffraction Ltd.,
Version 1.171.34.44 (release 25-10-2010 CrysAlis171 .NET)
(compiled Oct 25 2010,18:11:34)
;
_computing_data_reduction
;
CrysAlisPro, Oxford Diffraction Ltd.,
Version 1.171.34.44 (release 25-10-2010 CrysAlis171 .NET)
(compiled Oct 25 2010,18:11:34)
;
_computing_molecular_graphics
;
O. V. Dolomanov, L. J. Bourhis, R. J. Gildea, J. A. K. Howard and H. Puschmann,
OLEX2: a complete structure solution, refinement and analysis program.
J. Appl. Cryst. (2009). 42, 339-341.
;
_computing_publication_material
;
O. V. Dolomanov, L. J. Bourhis, R. J. Gildea, J. A. K. Howard and H. Puschmann,
OLEX2: a complete structure solution, refinement and analysis program.
J. Appl. Cryst. (2009). 42, 339-341.
;
_computing_structure_refinement
;
XL, G.M. Sheldrick, Acta Cryst.
(2008). A64, 112-122
;
_computing_structure_solution 'SHELXS-97 (Sheldrick, 1990)'
_diffrn_ambient_temperature 298(2)
_diffrn_detector_area_resol_mean 15.9821
_diffrn_measured_fraction_theta_full 0.997
_diffrn_measured_fraction_theta_max 0.830
_diffrn_measurement_details
;
  1 omega  -21.00    8.00   1.0000   30.0000
omega____ theta____ kappa____ phi______ frames
    -      -17.3397 -100.0000 -139.0000 29

  2 omega  -11.00   88.00   1.0000   30.0000
omega____ theta____ kappa____ phi______ frames
    -       18.9803   77.0000   60.0000 99

  3 omega  -51.00   39.00   1.0000   30.0000
omega____ theta____ kappa____ phi______ frames
    -       18.9803  -77.0000 -180.0000 90

  4 omega   70.00   95.00   1.0000   30.0000
omega____ theta____ kappa____ phi______ frames
    -       18.9803  179.0000 -180.0000 25

  5 omega   51.00   87.00   1.0000   30.0000
omega____ theta____ kappa____ phi______ frames
    -       18.9803   37.0000 -120.0000 36

  6 omega   -8.00   20.00   1.0000   30.0000
omega____ theta____ kappa____ phi______ frames
    -       18.9803   77.0000 -180.0000 28

  7 omega   45.00   73.00   1.0000   30.0000
omega____ theta____ kappa____ phi______ frames
    -       18.9803  179.0000   30.0000 28

  8 omega  -48.00   49.00   1.0000   30.0000
omega____ theta____ kappa____ phi______ frames
    -       18.9803  -77.0000  -60.0000 97
;
_diffrn_measurement_device_type 'Xcalibur, Eos'
_diffrn_measurement_method '\w scans'
_diffrn_orient_matrix_UB_11 0.0717414000
_diffrn_orient_matrix_UB_12 0.0136874000
_diffrn_orient_matrix_UB_13 0.0027617000
_diffrn_orient_matrix_UB_21 -0.0077745000
_diffrn_orient_matrix_UB_22 -0.0199354000
_diffrn_orient_matrix_UB_23 -0.0448601000
_diffrn_orient_matrix_UB_31 -0.0216776000
_diffrn_orient_matrix_UB_32 0.0479588000
_diffrn_orient_matrix_UB_33 -0.0152047000
_diffrn_radiation_monochromator graphite
_diffrn_radiation_type 'Mo K\a'
_diffrn_radiation_wavelength 0.7107
_diffrn_reflns_av_R_equivalents 0.1110
_diffrn_reflns_av_unetI/netI 0.3066
_diffrn_reflns_limit_h_max 13
_diffrn_reflns_limit_h_min -13
_diffrn_reflns_limit_k_max 18
_diffrn_reflns_limit_k_min -17
_diffrn_reflns_limit_l_max 21
_diffrn_reflns_limit_l_min -18
_diffrn_reflns_number 16333
_diffrn_reflns_theta_full 25.00
_diffrn_reflns_theta_max 29.42
_diffrn_reflns_theta_min 2.69
_diffrn_source 'Enhance (Mo) X-ray Source'
_exptl_absorpt_coefficient_mu 3.182
_exptl_absorpt_correction_T_max 0.582
_exptl_absorpt_correction_T_min 0.420
_exptl_absorpt_correction_type multi-scan
_exptl_absorpt_process_details
;
CrysAlisPro, Oxford Diffraction Ltd.,
Version 1.171.34.44 (release 25-10-2010 CrysAlis171 .NET)
(compiled Oct 25 2010,18:11:34)
Empirical absorption correction using spherical harmonics,
 implemented in SCALE3 ABSPACK scaling algorithm.
;
_exptl_crystal_colour colorless
_exptl_crystal_density_diffrn 1.422
_exptl_crystal_density_method 'not measured'
_exptl_crystal_description plate
_exptl_crystal_F_000 836
_exptl_crystal_size_max 0.28
_exptl_crystal_size_mid 0.23
_exptl_crystal_size_min 0.17
_refine_diff_density_max 0.557
_refine_diff_density_min -0.483
_refine_diff_density_rms 0.085
_refine_ls_extinction_coef 0.0038(13)
_refine_ls_extinction_expression Fc^*^=kFc[1+0.001xFc^2^\l^3^/sin(2\q)]^-1/4^
_refine_ls_extinction_method SHELXL
_refine_ls_goodness_of_fit_ref 0.959
_refine_ls_hydrogen_treatment constr
_refine_ls_matrix_type full
_refine_ls_number_parameters 409
_refine_ls_number_reflns 10655
_refine_ls_number_restraints 10
_refine_ls_restrained_S_all 0.958
_refine_ls_R_factor_all 0.3570
_refine_ls_R_factor_gt 0.1058
_refine_ls_shift/su_max 0.000
_refine_ls_shift/su_mean 0.000
_refine_ls_structure_factor_coef Fsqd
_refine_ls_weighting_details 'calc w=1/[\s^2^(Fo^2^)+(0.1159P)^2^+0.0000P] where P=(Fo^2^+2Fc^2^)/3'
_refine_ls_weighting_scheme calc
_refine_ls_wR_factor_gt 0.2318
_refine_ls_wR_factor_ref 0.3506
_reflns_number_gt 2113
_reflns_number_total 10655
_reflns_threshold_expression >2sigma(I)
_cod_data_source_file cg2009144_si_001.cif
_cod_data_source_block 1Br.o-xylene
_cod_database_code 4502801

loop_
_space_group_symop_id
_space_group_symop_operation_xyz
1 'x, y, z'
2 '-x, -y, -z'

loop_
_atom_site_label
_atom_site_type_symbol
_atom_site_fract_x
_atom_site_fract_y
_atom_site_fract_z
_atom_site_U_iso_or_equiv
_atom_site_adp_type
_atom_site_occupancy
_atom_site_symmetry_multiplicity
_atom_site_calc_flag
_atom_site_refinement_flags
_atom_site_disorder_assembly
_atom_site_disorder_group
Br2 Br 0.74885(19) 0.51617(13) 0.05693(12) 0.1249(8) Uani 1 1 d . . .
Br1 Br 0.5913(2) -0.51211(13) 0.65254(17) 0.1622(11) Uani 1 1 d . . .
Br3 Br 1.89411(15) 0.32633(16) 0.86544(13) 0.1377(9) Uani 1 1 d . . .
C5 C 1.0496(11) 0.1859(8) 0.6423(8) 0.063(3) Uani 1 1 d . . .
O3 O 1.2952(8) 0.2026(6) 0.6746(5) 0.082(2) Uani 1 1 d . . .
O1 O 0.7694(9) -0.0834(7) 0.6269(6) 0.091(3) Uani 1 1 d . . .
C31 C 1.7030(14) 0.2855(11) 0.8070(11) 0.086(4) Uani 1 1 d . . .
C29 C 1.5354(13) 0.2124(9) 0.6802(9) 0.081(4) Uani 1 1 d . . .
H29 H 1.5143 0.1813 0.6224 0.098 Uiso 1 1 calc R . .
O2 O 0.8694(9) 0.2654(6) 0.3734(8) 0.101(3) Uani 1 1 d . . .
C21 C 0.7302(12) -0.2555(10) 0.5615(10) 0.080(4) Uani 1 1 d . . .
H21 H 0.7593 -0.2399 0.5110 0.096 Uiso 1 1 calc R . .
C25 C 0.7831(16) 0.4362(10) 0.1582(10) 0.092(4) Uani 1 1 d . . .
C28 C 1.4268(14) 0.2335(9) 0.7228(10) 0.070(3) Uani 1 1 d . . .
C22 C 0.8312(15) 0.3223(10) 0.3005(10) 0.082(4) Uani 1 1 d . . .
C24 C 0.6991(13) 0.4460(11) 0.2173(10) 0.093(4) Uani 1 1 d . . .
H24 H 0.6268 0.4928 0.2093 0.111 Uiso 1 1 calc R . .
C9 C 1.1746(11) 0.2223(8) 0.7130(8) 0.068(3) Uani 1 1 d . . .
H9A H 1.1686 0.2941 0.7290 0.082 Uiso 1 1 calc R . .
H9B H 1.1824 0.1859 0.7661 0.082 Uiso 1 1 calc R . .
C12 C 1.0409(12) 0.3542(8) 0.5802(9) 0.078(4) Uani 1 1 d . . .
H12A H 1.0278 0.3716 0.5190 0.094 Uiso 1 1 calc R . .
H12B H 1.1420 0.3567 0.6080 0.094 Uiso 1 1 calc R . .
C14 C 1.0686(11) 0.0161(9) 0.7107(8) 0.076(4) Uani 1 1 d . . .
H14A H 1.1701 0.0306 0.7283 0.091 Uiso 1 1 calc R . .
H14B H 1.0538 -0.0533 0.6849 0.091 Uiso 1 1 calc R . .
C8 C 0.7935(15) 0.2835(10) 0.4420(10) 0.097(4) Uani 1 1 d . . .
H8A H 0.6936 0.2654 0.4193 0.117 Uiso 1 1 calc R . .
H8B H 0.8024 0.3541 0.4649 0.117 Uiso 1 1 calc R . .
C7 C 0.8318(14) -0.0583(9) 0.5609(9) 0.091(4) Uani 1 1 d . . .
H7A H 0.7641 -0.0706 0.5034 0.109 Uiso 1 1 calc R . .
H7B H 0.9120 -0.1016 0.5608 0.109 Uiso 1 1 calc R . .
C6 C 0.9960(13) 0.0888(11) 0.6402(9) 0.080(4) Uani 1 1 d . . .
C23 C 0.7209(13) 0.3886(9) 0.2863(9) 0.079(4) Uani 1 1 d . . .
H23 H 0.6611 0.3934 0.3251 0.094 Uiso 1 1 calc R . .
C18 C 0.6485(14) -0.3044(14) 0.7118(11) 0.101(5) Uani 1 1 d . . .
H18 H 0.6228 -0.3215 0.7630 0.121 Uiso 1 1 calc R . .
C30 C 1.6731(13) 0.2372(10) 0.7234(11) 0.085(4) Uani 1 1 d . . .
H30 H 1.7461 0.2212 0.6959 0.102 Uiso 1 1 calc R . .
C4 C 0.9852(12) 0.2511(10) 0.5801(9) 0.075(3) Uani 1 1 d . . .
C15 C 1.0062(14) 0.0289(11) 0.7941(10) 0.112(5) Uani 1 1 d . . .
H15A H 0.9074 0.0092 0.7774 0.168 Uiso 1 1 calc R . .
H15B H 1.0163 0.0984 0.8177 0.168 Uiso 1 1 calc R . .
H15C H 1.0563 -0.0131 0.8389 0.168 Uiso 1 1 calc R . .
C20 C 0.6845(13) -0.3532(10) 0.5676(11) 0.101(5) Uani 1 1 d . . .
H20 H 0.6794 -0.4030 0.5211 0.121 Uiso 1 1 calc R . .
C16 C 0.7330(12) -0.1831(10) 0.6272(10) 0.073(4) Uani 1 1 d . . .
C13 C 0.9668(12) 0.4326(9) 0.6307(9) 0.095(4) Uani 1 1 d . . .
H13A H 0.8681 0.4347 0.6004 0.143 Uiso 1 1 calc R . .
H13B H 1.0106 0.4981 0.6328 0.143 Uiso 1 1 calc R . .
H13C H 0.9754 0.4138 0.6905 0.143 Uiso 1 1 calc R . .
C26 C 0.8928(15) 0.3686(12) 0.1684(11) 0.103(5) Uani 1 1 d . . .
H26 H 0.9487 0.3608 0.1275 0.123 Uiso 1 1 calc R . .
C2 C 0.8064(18) 0.1209(10) 0.5147(11) 0.120(6) Uani 1 1 d . . .
C1 C 0.8822(15) 0.0509(11) 0.5726(10) 0.100(4) Uani 1 1 d . A .
C3 C 0.8642(14) 0.2154(10) 0.5148(9) 0.090(4) Uani 1 1 d . A .
C33 C 1.4608(13) 0.2804(10) 0.8059(10) 0.076(4) Uani 1 1 d . . .
H33 H 1.3895 0.2941 0.8356 0.092 Uiso 1 1 calc R . .
C32 C 1.6018(14) 0.3087(10) 0.8485(9) 0.089(4) Uani 1 1 d . . .
H32 H 1.6239 0.3433 0.9050 0.107 Uiso 1 1 calc R . .
C17 C 0.6892(12) -0.2056(12) 0.7044(10) 0.092(4) Uani 1 1 d . . .
H17 H 0.6876 -0.1551 0.7493 0.110 Uiso 1 1 calc R . .
C39 C 0.4538(19) 0.0909(14) 0.0942(13) 0.175(8) Uiso 1 1 d D . .
C27 C 0.9151(15) 0.3138(10) 0.2420(11) 0.091(4) Uani 1 1 d . . .
H27 H 0.9902 0.2694 0.2522 0.110 Uiso 1 1 calc R . .
C19 C 0.6466(14) -0.3748(11) 0.6450(14) 0.101(6) Uani 1 1 d . . .
C36 C 0.293(4) -0.043(3) 0.088(2) 0.39(2) Uiso 1 1 d . . .
H36A H 0.2332 -0.0767 0.0348 0.586 Uiso 1 1 calc R . .
H36B H 0.2512 -0.0492 0.1374 0.586 Uiso 1 1 calc R . .
H36C H 0.3848 -0.0731 0.1002 0.586 Uiso 1 1 calc R . .
C35 C 0.193(2) 0.1237(13) 0.0360(10) 0.195(9) Uiso 1 1 d D . .
H35 H 0.0965 0.1057 0.0218 0.234 Uiso 1 1 calc R . .
C34 C 0.3092(19) 0.0676(18) 0.0742(12) 0.194(9) Uiso 1 1 d D . .
C0AA C 0.2575(19) 0.2139(14) 0.0248(11) 0.177(8) Uiso 1 1 d D . .
H0AA H 0.1981 0.2626 -0.0035 0.213 Uiso 1 1 calc R . .
C38 C 0.5188(16) 0.1831(16) 0.0887(16) 0.247(12) Uiso 1 1 d D . .
H38 H 0.6145 0.2021 0.1055 0.296 Uiso 1 1 calc R . .
C37 C 0.4016(18) 0.2390(15) 0.0512(14) 0.218(10) Uiso 1 1 d D . .
H37 H 0.4236 0.3052 0.0421 0.262 Uiso 1 1 calc R . .
C40 C 0.563(3) 0.024(2) 0.1385(17) 0.261(13) Uiso 1 1 d . . .
H40A H 0.5235 -0.0438 0.1332 0.392 Uiso 1 1 calc R . .
H40B H 0.5951 0.0468 0.2006 0.392 Uiso 1 1 calc R . .
H40C H 0.6410 0.0239 0.1108 0.392 Uiso 1 1 calc R . .
C10A C 0.643(5) 0.094(3) 0.472(3) 0.082(18) Uani 0.50 1 d P A 1
H10A H 0.6135 0.0387 0.5017 0.099 Uiso 0.50 1 calc PR A 1
H10B H 0.5865 0.1519 0.4805 0.099 Uiso 0.50 1 calc PR A 1
C11A C 0.616(3) 0.062(2) 0.371(2) 0.076(11) Uani 0.50 1 d P A 1
H11A H 0.5198 0.0359 0.3488 0.114 Uiso 0.50 1 calc PR A 1
H11B H 0.6806 0.0102 0.3613 0.114 Uiso 0.50 1 calc PR A 1
H11C H 0.6290 0.1195 0.3395 0.114 Uiso 0.50 1 calc PR A 1
C10B C 0.714(4) 0.068(3) 0.413(3) 0.102(13) Uani 0.50 1 d P A 2
H10C H 0.7183 0.1066 0.3631 0.123 Uiso 0.50 1 calc PR A 2
H10D H 0.7336 -0.0030 0.4012 0.123 Uiso 0.50 1 calc PR A 2
C11B C 0.598(4) 0.082(4) 0.443(3) 0.11(2) Uani 0.50 1 d P A 2
H11D H 0.5856 0.0280 0.4779 0.165 Uiso 0.50 1 calc PR A 2
H11E H 0.5170 0.0843 0.3928 0.165 Uiso 0.50 1 calc PR A 2
H11F H 0.6078 0.1454 0.4787 0.165 Uiso 0.50 1 calc PR A 2

loop_
_atom_site_aniso_label
_atom_site_aniso_U_11
_atom_site_aniso_U_22
_atom_site_aniso_U_33
_atom_site_aniso_U_23
_atom_site_aniso_U_13
_atom_site_aniso_U_12
Br2 0.1531(15) 0.1034(14) 0.1212(16) 0.0276(10) 0.0336(11) 0.0028(11)
Br1 0.1464(16) 0.0794(12) 0.313(3) 0.0667(14) 0.1410(18) 0.0167(10)
Br3 0.0709(10) 0.1649(19) 0.1659(19) -0.0161(13) 0.0165(9) -0.0192(10)
C5 0.053(7) 0.035(7) 0.093(10) -0.002(7) 0.005(6) -0.008(6)
O3 0.057(5) 0.092(6) 0.093(7) -0.001(5) 0.015(5) 0.000(5)
O1 0.110(7) 0.058(6) 0.106(8) 0.008(5) 0.028(5) -0.001(5)
C31 0.079(10) 0.090(11) 0.091(13) 0.002(9) 0.028(9) 0.000(8)
C29 0.061(9) 0.094(10) 0.097(11) 0.011(8) 0.034(8) 0.019(7)
O2 0.094(7) 0.060(6) 0.137(10) 0.022(6) 0.000(6) 0.005(5)
C21 0.103(10) 0.048(8) 0.102(12) 0.002(8) 0.048(8) 0.001(7)
C25 0.088(10) 0.062(9) 0.123(13) 0.022(8) 0.018(9) -0.003(8)
C28 0.075(10) 0.054(8) 0.077(11) 0.007(7) 0.010(8) 0.002(7)
C22 0.087(10) 0.064(9) 0.097(12) 0.014(8) 0.025(9) 0.004(8)
C24 0.071(9) 0.084(11) 0.123(14) 0.022(9) 0.019(9) -0.002(7)
C9 0.061(8) 0.067(8) 0.081(10) -0.003(7) 0.026(7) 0.015(6)
C12 0.079(8) 0.039(7) 0.121(12) 0.004(7) 0.031(7) -0.011(6)
C14 0.068(8) 0.063(8) 0.103(11) 0.015(7) 0.031(7) 0.004(6)
C8 0.102(11) 0.065(9) 0.122(14) 0.017(9) 0.018(10) 0.020(8)
C7 0.118(11) 0.042(8) 0.103(12) 0.011(7) 0.006(9) -0.028(7)
C6 0.071(9) 0.094(11) 0.078(10) 0.012(9) 0.021(7) 0.015(8)
C23 0.082(9) 0.059(8) 0.099(11) 0.030(8) 0.024(7) 0.010(7)
C18 0.091(10) 0.102(13) 0.126(15) 0.039(11) 0.049(9) 0.009(10)
C30 0.060(9) 0.082(10) 0.125(14) 0.028(9) 0.042(9) 0.008(7)
C4 0.051(7) 0.072(9) 0.101(11) 0.017(8) 0.015(7) -0.002(7)
C15 0.102(10) 0.106(12) 0.128(14) 0.021(10) 0.026(9) 0.002(9)
C20 0.101(10) 0.045(9) 0.163(16) -0.009(9) 0.050(10) -0.004(7)
C16 0.076(8) 0.066(10) 0.085(11) 0.030(9) 0.028(7) 0.006(7)
C13 0.087(9) 0.052(8) 0.146(13) -0.005(8) 0.032(8) -0.025(7)
C26 0.100(11) 0.092(12) 0.122(15) 0.013(10) 0.037(9) 0.012(9)
C2 0.163(15) 0.045(9) 0.115(14) 0.028(9) -0.043(10) -0.031(9)
C1 0.093(10) 0.084(11) 0.104(12) 0.024(9) -0.014(9) -0.019(8)
C3 0.097(10) 0.058(9) 0.101(12) 0.014(8) -0.007(8) -0.004(8)
C33 0.072(9) 0.080(9) 0.076(11) 0.006(8) 0.015(7) 0.013(7)
C32 0.079(10) 0.092(11) 0.079(11) -0.015(8) -0.006(9) -0.028(8)
C17 0.071(9) 0.091(12) 0.113(13) -0.001(9) 0.024(8) 0.009(8)
C27 0.097(11) 0.064(10) 0.109(13) 0.007(9) 0.017(9) 0.019(8)
C19 0.100(10) 0.058(10) 0.179(18) 0.044(11) 0.088(11) 0.013(8)
C10A 0.09(3) 0.028(15) 0.09(4) -0.011(16) -0.04(3) -0.012(15)
C11A 0.045(16) 0.09(2) 0.08(3) 0.029(18) -0.023(16) -0.002(16)
C10B 0.14(4) 0.10(2) 0.10(3) 0.03(2) 0.08(3) 0.04(3)
C11B 0.09(3) 0.23(5) 0.01(3) 0.02(3) 0.02(3) -0.03(3)

loop_
_atom_type_symbol
_atom_type_description
_atom_type_scat_dispersion_real
_atom_type_scat_dispersion_imag
_atom_type_scat_source
C C 0.0033 0.0016 'International Tables Vol C Tables 4.2.6.8 and 6.1.1.4'
H H 0.0000 0.0000 'International Tables Vol C Tables 4.2.6.8 and 6.1.1.4'
O O 0.0106 0.0060 'International Tables Vol C Tables 4.2.6.8 and 6.1.1.4'
Br Br -0.2901 2.4595 'International Tables Vol C Tables 4.2.6.8 and 6.1.1.4'

loop_
_geom_angle_atom_site_label_1
_geom_angle_atom_site_label_2
_geom_angle_atom_site_label_3
_geom_angle
C6 C5 C9 120.2(11)
C4 C5 C9 119.0(10)
C4 C5 C6 120.8(11)
C28 O3 C9 118.9(10)
C16 O1 C7 116.9(10)
C30 C31 Br3 120.0(11)
C32 C31 Br3 118.3(13)
C32 C31 C30 121.7(13)
C30 C29 C28 120.0(13)
C22 O2 C8 116.5(10)
C16 C21 C20 120.9(13)
C24 C25 Br2 120.0(11)
C24 C25 C26 121.7(13)
C26 C25 Br2 118.3(12)
O3 C28 C29 114.8(13)
C33 C28 O3 126.7(12)
C33 C28 C29 118.5(12)
C23 C22 O2 124.9(13)
C27 C22 O2 115.8(13)
C27 C22 C23 119.3(13)
C23 C24 C25 119.9(13)
O3 C9 C5 105.0(9)
C4 C12 C13 112.1(9)
C6 C14 C15 110.2(9)
O2 C8 C3 104.3(11)
O1 C7 C1 112.5(12)
C5 C6 C14 120.5(12)
C5 C6 C1 121.6(12)
C1 C6 C14 117.7(12)
C24 C23 C22 120.4(12)
C19 C18 C17 119.6(14)
C31 C30 C29 119.8(11)
C5 C4 C12 121.9(11)
C5 C4 C3 117.8(11)
C3 C4 C12 120.2(11)
C19 C20 C21 118.1(13)
O1 C16 C17 113.5(14)
C21 C16 O1 126.2(12)
C21 C16 C17 120.2(13)
C27 C26 C25 116.6(13)
C1 C2 C10A 116.0(18)
C1 C2 C10B 114.5(15)
C3 C2 C1 119.5(13)
C3 C2 C10A 122.7(16)
C3 C2 C10B 115.8(15)
C10A C2 C10B 45.9(19)
C6 C1 C7 123.5(12)
C6 C1 C2 117.1(13)
C2 C1 C7 119.3(12)
C4 C3 C8 119.5(12)
C2 C3 C8 118.8(12)
C2 C3 C4 121.7(12)
C28 C33 C32 121.1(12)
C31 C32 C33 118.9(13)
C18 C17 C16 118.7(14)
C34 C39 C38 127.7(17)
C34 C39 C40 123(2)
C38 C39 C40 108.3(19)
C22 C27 C26 122.1(13)
C18 C19 Br1 120.9(13)
C18 C19 C20 122.4(14)
C20 C19 Br1 116.7(13)
C34 C35 C0AA 101.5(19)
C39 C34 C36 107(2)
C39 C34 C35 131(2)
C35 C34 C36 121(2)
C37 C0AA C35 127(2)
C37 C38 C39 100.9(11)
C38 C37 C0AA 131.6(17)
C11A C10A C2 111(4)
C11B C10B C2 87(4)

loop_
_geom_bond_atom_site_label_1
_geom_bond_atom_site_label_2
_geom_bond_distance
Br2 C25 1.920(13)
Br1 C19 1.915(13)
Br3 C31 1.910(14)
C5 C9 1.472(14)
C5 C6 1.380(16)
C5 C4 1.378(15)
O3 C28 1.356(14)
O3 C9 1.453(11)
O1 C7 1.368(13)
O1 C16 1.367(14)
C31 C30 1.361(17)
C31 C32 1.324(16)
C29 C28 1.392(15)
C29 C30 1.367(16)
O2 C22 1.381(14)
O2 C8 1.439(14)
C21 C20 1.384(16)
C21 C16 1.338(16)
C25 C24 1.365(17)
C25 C26 1.381(16)
C28 C33 1.349(15)
C22 C23 1.375(15)
C22 C27 1.356(16)
C24 C23 1.334(16)
C12 C4 1.467(15)
C12 C13 1.537(15)
C14 C6 1.551(15)
C14 C15 1.552(15)
C8 C3 1.527(16)
C7 C1 1.508(17)
C6 C1 1.384(18)
C18 C17 1.387(18)
C18 C19 1.335(19)
C4 C3 1.403(16)
C20 C19 1.383(18)
C16 C17 1.412(16)
C26 C27 1.370(17)
C2 C1 1.419(17)
C2 C3 1.370(17)
C2 C10A 1.59(5)
C2 C10B 1.71(5)
C33 C32 1.402(16)
C39 C34 1.3899(10)
C39 C38 1.3901(10)
C39 C40 1.46(3)
C36 C34 1.51(4)
C35 C34 1.3901(10)
C35 C0AA 1.3901(10)
C0AA C37 1.3900(10)
C38 C37 1.3900(10)
C10A C11A 1.54(6)
C10B C11B 1.32(5)
